data_7711793
loop_
_publ_author_name
'He, Yong'
'Huang, Ying-Ying'
'Fu, Jin-Hui'
'Liu, Yang'
'Wu, Xin-Tao'
'Sheng, Tian-Lu'

_publ_section_title
;
 Influence of the electronic effect of an ancillary ligand on MMCT and
 LMCT in localized cyanide-bridged complexes containing non-innocent
 ligands.
;
_journal_name_full 'Dalton transactions (Cambridge, England : 2003)'
_journal_paper_doi 10.1039/d2dt03048a
_journal_year 2022
_chemical_formula_moiety 'C37 H39 N P2 Ru, C H2 Cl2'
_chemical_formula_sum 'C38 H41 Cl2 N P2 Ru'
_chemical_formula_weight 745.63
_space_group_crystal_system monoclinic
_space_group_IT_number 14
_space_group_name_Hall '-P 2ybc'
_space_group_name_H-M_alt 'P 1 21/c 1'
_atom_sites_solution_hydrogens geom
_audit_creation_date 2022-04-15
_audit_creation_method
;
Olex2 1.3
(compiled 2020.11.12 svn.r5f609507 for OlexSys, GUI svn.r6408)
;
_audit_update_record
;
2022-08-20 deposited with the CCDC.	2022-11-15 downloaded from the CCDC.
;
_cell_angle_alpha 90
_cell_angle_beta 100.380(6)
_cell_angle_gamma 90
_cell_formula_units_Z 4
_cell_length_a 14.677(5)
_cell_length_b 12.168(4)
_cell_length_c 19.926(7)
_cell_measurement_reflns_used 15709
_cell_measurement_temperature 293.15
_cell_measurement_theta_max 34.9
_cell_measurement_theta_min 2.3
_cell_volume 3500(2)
_computing_molecular_graphics 'Olex2 1.3 (Dolomanov et al., 2009)'
_computing_publication_material 'Olex2 1.3 (Dolomanov et al., 2009)'
_computing_structure_refinement 'SHELXL 2018/3 (Sheldrick, 2015)'
_computing_structure_solution 'SHELXT 2018/2 (Sheldrick, 2018)'
_diffrn_ambient_temperature 293.15
_diffrn_measured_fraction_theta_full 0.998
_diffrn_measured_fraction_theta_max 0.998
_diffrn_measurement_device_type 'Bruker P4'
_diffrn_measurement_method '\w scans'
_diffrn_radiation_monochromator graphite
_diffrn_radiation_type MoK\a
_diffrn_radiation_wavelength 0.71073
_diffrn_reflns_av_R_equivalents 0.0307
_diffrn_reflns_av_unetI/netI 0.0169
_diffrn_reflns_Laue_measured_fraction_full 0.998
_diffrn_reflns_Laue_measured_fraction_max 0.998
_diffrn_reflns_limit_h_max 17
_diffrn_reflns_limit_h_min -17
_diffrn_reflns_limit_k_max 14
_diffrn_reflns_limit_k_min -14
_diffrn_reflns_limit_l_max 24
_diffrn_reflns_limit_l_min -24
_diffrn_reflns_number 45256
_diffrn_reflns_point_group_measured_fraction_full 0.998
_diffrn_reflns_point_group_measured_fraction_max 0.998
_diffrn_reflns_theta_full 25.242
_diffrn_reflns_theta_max 25.681
_diffrn_reflns_theta_min 2.530
_exptl_absorpt_coefficient_mu 0.720
_exptl_absorpt_correction_type none
_exptl_crystal_colour 'light yellow'
_exptl_crystal_colour_modifier light
_exptl_crystal_colour_primary yellow
_exptl_crystal_density_diffrn 1.415
_exptl_crystal_description block
_exptl_crystal_F_000 1536
_exptl_crystal_size_max 0.28
_exptl_crystal_size_mid 0.28
_exptl_crystal_size_min 0.25
_refine_diff_density_max 0.308
_refine_diff_density_min -0.500
_refine_diff_density_rms 0.050
_refine_ls_extinction_method none
_refine_ls_goodness_of_fit_ref 1.184
_refine_ls_hydrogen_treatment constr
_refine_ls_matrix_type full
_refine_ls_number_parameters 402
_refine_ls_number_reflns 6638
_refine_ls_number_restraints 0
_refine_ls_restrained_S_all 1.184
_refine_ls_R_factor_all 0.0346
_refine_ls_R_factor_gt 0.0338
_refine_ls_shift/su_max 0.000
_refine_ls_shift/su_mean 0.000
_refine_ls_structure_factor_coef Fsqd
_refine_ls_weighting_details 'w=1/[\s^2^(Fo^2^)+(0.0261P)^2^+2.9287P] where P=(Fo^2^+2Fc^2^)/3'
_refine_ls_weighting_scheme calc
_refine_ls_wR_factor_gt 0.0763
_refine_ls_wR_factor_ref 0.0767
_reflns_Friedel_coverage 0.000
_reflns_number_gt 6551
_reflns_number_total 6638
_reflns_threshold_expression 'I > 2\s(I)'
_cod_data_source_file d2dt03048a2.cif
_cod_data_source_block cr5rudppecn_pl
_cod_database_code 7711793
_shelx_shelxl_version_number 2018/3
_shelx_space_group_comment
;
The symmetry employed for this shelxl refinement is uniquely defined
by the following loop, which should always be used as a source of
symmetry information in preference to the above space-group names.
They are only intended as comments.
;
_shelx_estimated_absorpt_t_max 0.841
_shelx_estimated_absorpt_t_min 0.824
_olex2_refinement_description
;
1. Fixed Uiso
 At 1.2 times of:
  All C(H) groups, All C(H,H) groups
 At 1.5 times of:
  All C(H,H,H) groups
2.a Secondary CH2 refined with riding coordinates:
 C3(H3A,H3B), C2(H2A,H2B), C38(H38A,H38B)
2.b Aromatic/amide H refined with riding coordinates:
 C33(H33), C25(H25), C15(H15), C27(H27), C31(H31), C34(H34), C16(H16),
 C37(H37), C24(H24), C29(H29), C19(H19), C21(H21), C28(H28), C23(H23), C22(H22),
  C35(H35), C30(H30), C18(H18), C36(H36), C17(H17)
2.c Idealised Me refined as rotating group:
 C10(H10A,H10B,H10C), C9(H9A,H9B,H9C), C12(H12A,H12B,H12C), C11(H11A,H11B,
 H11C), C13(H13A,H13B,H13C)
;
_olex2_submission_special_instructions 'No special instructions were received'

loop_
_space_group_symop_operation_xyz
'x, y, z'
'-x, y+1/2, -z+1/2'
'-x, -y, -z'
'x, -y-1/2, z-1/2'

loop_
_atom_site_label
_atom_site_type_symbol
_atom_site_fract_x
_atom_site_fract_y
_atom_site_fract_z
_atom_site_U_iso_or_equiv
_atom_site_adp_type
_atom_site_occupancy
_atom_site_site_symmetry_order
_atom_site_calc_flag
_atom_site_refinement_flags_posn
_atom_site_refinement_flags_adp
_atom_site_refinement_flags_occupancy
_atom_site_disorder_assembly
_atom_site_disorder_group
Ru1 Ru 0.24119(2) 0.15680(2) 0.15173(2) 0.02857(7) Uani 1 1 d . . . . .
P1 P 0.25586(4) -0.01686(5) 0.19445(3) 0.03204(14) Uani 1 1 d . . . . .
P2 P 0.09429(4) 0.13753(5) 0.17190(3) 0.03156(14) Uani 1 1 d . . . . .
C4 C 0.27767(18) 0.3327(2) 0.18537(14) 0.0378(6) Uani 1 1 d . . . . .
C14 C 0.32642(18) -0.0339(2) 0.27926(13) 0.0369(5) Uani 1 1 d . . . . .
N1 N 0.15687(18) 0.0669(2) 0.00572(12) 0.0514(6) Uani 1 1 d . . . . .
C1 C 0.18603(17) 0.0952(2) 0.06039(13) 0.0359(5) Uani 1 1 d . . . . .
C32 C 0.00178(16) 0.2122(2) 0.11680(13) 0.0367(5) Uani 1 1 d . . . . .
C5 C 0.34992(17) 0.2625(2) 0.21878(13) 0.0380(6) Uani 1 1 d . . . . .
C26 C 0.06901(18) 0.1659(2) 0.25719(13) 0.0376(6) Uani 1 1 d . . . . .
C33 C -0.04625(19) 0.1660(2) 0.05681(14) 0.0446(6) Uani 1 1 d . . . . .
H33 H -0.034443 0.093787 0.045652 0.054 Uiso 1 1 calc R U . . .
C8 C 0.27215(19) 0.3228(2) 0.11348(14) 0.0407(6) Uani 1 1 d . . . . .
C7 C 0.34403(19) 0.2486(2) 0.10276(14) 0.0433(6) Uani 1 1 d . . . . .
C6 C 0.39098(17) 0.2112(2) 0.16679(14) 0.0414(6) Uani 1 1 d . . . . .
C25 C 0.3060(2) -0.2348(2) 0.16862(15) 0.0499(7) Uani 1 1 d . . . . .
H25 H 0.278545 -0.253705 0.205609 0.060 Uiso 1 1 calc R U . . .
C3 C 0.06340(17) -0.0088(2) 0.16120(14) 0.0408(6) Uani 1 1 d . . . . .
H3A H 0.005536 -0.022904 0.176701 0.049 Uiso 1 1 calc R U . . .
H3B H 0.056128 -0.029481 0.113519 0.049 Uiso 1 1 calc R U . . .
C15 C 0.4195(2) -0.0623(2) 0.28697(14) 0.0462(6) Uani 1 1 d . . . . .
H15 H 0.444411 -0.079692 0.248564 0.055 Uiso 1 1 calc R U . . .
C10 C 0.3891(2) 0.2582(3) 0.29381(14) 0.0533(7) Uani 1 1 d . . . . .
H10A H 0.343086 0.282791 0.319129 0.080 Uiso 1 1 calc R U . . .
H10B H 0.442420 0.305108 0.303601 0.080 Uiso 1 1 calc R U . . .
H10C H 0.406653 0.184129 0.306622 0.080 Uiso 1 1 calc R U . . .
C27 C 0.1372(2) 0.2107(2) 0.30652(14) 0.0480(7) Uani 1 1 d . . . . .
H27 H 0.195337 0.225073 0.296184 0.058 Uiso 1 1 calc R U . . .
C20 C 0.30572(18) -0.1253(2) 0.14770(13) 0.0376(6) Uani 1 1 d . . . . .
C31 C -0.0162(2) 0.1415(3) 0.27470(16) 0.0508(7) Uani 1 1 d . . . . .
H31 H -0.063198 0.111220 0.242426 0.061 Uiso 1 1 calc R U . . .
C2 C 0.14161(18) -0.0743(2) 0.20359(15) 0.0457(6) Uani 1 1 d . . . . .
H2A H 0.137742 -0.150395 0.188783 0.055 Uiso 1 1 calc R U . . .
H2B H 0.135279 -0.072362 0.251201 0.055 Uiso 1 1 calc R U . . .
C9 C 0.2265(2) 0.4174(2) 0.21907(17) 0.0537(7) Uani 1 1 d . . . . .
H9A H 0.166690 0.429950 0.191573 0.081 Uiso 1 1 calc R U . . .
H9B H 0.261078 0.484807 0.223869 0.081 Uiso 1 1 calc R U . . .
H9C H 0.219168 0.391545 0.263299 0.081 Uiso 1 1 calc R U . . .
C34 C -0.1116(2) 0.2274(3) 0.01370(15) 0.0560(8) Uani 1 1 d . . . . .
H34 H -0.144565 0.195653 -0.025779 0.067 Uiso 1 1 calc R U . . .
C16 C 0.4761(2) -0.0652(3) 0.35094(17) 0.0610(9) Uani 1 1 d . . . . .
H16 H 0.538710 -0.081957 0.355030 0.073 Uiso 1 1 calc R U . . .
C37 C -0.0169(2) 0.3206(2) 0.13182(17) 0.0530(7) Uani 1 1 d . . . . .
H37 H 0.013823 0.352191 0.172097 0.064 Uiso 1 1 calc R U . . .
C24 C 0.3464(3) -0.3151(3) 0.13500(18) 0.0631(9) Uani 1 1 d . . . . .
H24 H 0.346079 -0.387789 0.149288 0.076 Uiso 1 1 calc R U . . .
C29 C 0.0365(3) 0.2087(3) 0.38784(16) 0.0636(9) Uani 1 1 d . . . . .
H29 H 0.025520 0.222645 0.431579 0.076 Uiso 1 1 calc R U . . .
C19 C 0.2915(2) -0.0097(3) 0.33806(15) 0.0549(8) Uani 1 1 d . . . . .
H19 H 0.229728 0.010379 0.334670 0.066 Uiso 1 1 calc R U . . .
C21 C 0.3474(2) -0.0991(3) 0.09324(14) 0.0471(7) Uani 1 1 d . . . . .
H21 H 0.348113 -0.026513 0.078699 0.056 Uiso 1 1 calc R U . . .
C28 C 0.1202(3) 0.2345(3) 0.37114(15) 0.0611(8) Uani 1 1 d . . . . .
H28 H 0.165699 0.268060 0.403098 0.073 Uiso 1 1 calc R U . . .
C23 C 0.3871(3) -0.2879(3) 0.08062(18) 0.0677(10) Uani 1 1 d . . . . .
H23 H 0.413869 -0.342265 0.057724 0.081 Uiso 1 1 calc R U . . .
C12 C 0.3712(3) 0.2246(3) 0.03506(17) 0.0673(10) Uani 1 1 d . . . . .
H12A H 0.407675 0.158700 0.038475 0.101 Uiso 1 1 calc R U . . .
H12B H 0.406722 0.284839 0.022350 0.101 Uiso 1 1 calc R U . . .
H12C H 0.316414 0.214928 0.001089 0.101 Uiso 1 1 calc R U . . .
C22 C 0.3883(3) -0.1805(3) 0.05986(17) 0.0646(9) Uani 1 1 d . . . . .
H22 H 0.416762 -0.162160 0.023278 0.077 Uiso 1 1 calc R U . . .
C11 C 0.4790(2) 0.1452(3) 0.1797(2) 0.0637(9) Uani 1 1 d . . . . .
H11A H 0.485683 0.110590 0.223576 0.096 Uiso 1 1 calc R U . . .
H11B H 0.530820 0.192864 0.178615 0.096 Uiso 1 1 calc R U . . .
H11C H 0.476667 0.089921 0.144999 0.096 Uiso 1 1 calc R U . . .
C13 C 0.2111(3) 0.3888(3) 0.06011(16) 0.0628(9) Uani 1 1 d . . . . .
H13A H 0.202790 0.350323 0.017369 0.094 Uiso 1 1 calc R U . . .
H13B H 0.239314 0.458845 0.055348 0.094 Uiso 1 1 calc R U . . .
H13C H 0.151987 0.399531 0.073332 0.094 Uiso 1 1 calc R U . . .
C35 C -0.1281(2) 0.3345(3) 0.02878(19) 0.0657(10) Uani 1 1 d . . . . .
H35 H -0.171519 0.375241 -0.000837 0.079 Uiso 1 1 calc R U . . .
C30 C -0.0312(2) 0.1622(3) 0.34002(17) 0.0617(9) Uani 1 1 d . . . . .
H30 H -0.088025 0.144368 0.351642 0.074 Uiso 1 1 calc R U . . .
C18 C 0.3483(3) -0.0154(3) 0.40173(16) 0.0745(11) Uani 1 1 d . . . . .
H18 H 0.323962 0.000054 0.440681 0.089 Uiso 1 1 calc R U . . .
C36 C -0.0809(2) 0.3822(3) 0.0875(2) 0.0666(9) Uani 1 1 d . . . . .
H36 H -0.091714 0.455245 0.097328 0.080 Uiso 1 1 calc R U . . .
C17 C 0.4392(3) -0.0434(3) 0.40767(17) 0.0723(11) Uani 1 1 d . . . . .
H17 H 0.476327 -0.047617 0.450634 0.087 Uiso 1 1 calc R U . . .
Cl2 Cl 0.64417(9) -0.00883(9) 0.09257(6) 0.0908(3) Uani 1 1 d . . . . .
Cl1 Cl 0.74235(10) 0.18378(12) 0.14950(7) 0.1121(5) Uani 1 1 d . . . . .
C38 C 0.7451(3) 0.0693(3) 0.1005(2) 0.0798(11) Uani 1 1 d . . . . .
H38A H 0.797427 0.024116 0.120589 0.096 Uiso 1 1 calc R U . . .
H38B H 0.754384 0.091316 0.055460 0.096 Uiso 1 1 calc R U . . .

loop_
_atom_site_aniso_label
_atom_site_aniso_U_11
_atom_site_aniso_U_22
_atom_site_aniso_U_33
_atom_site_aniso_U_23
_atom_site_aniso_U_13
_atom_site_aniso_U_12
Ru1 0.02887(11) 0.02796(11) 0.02852(10) -0.00167(7) 0.00425(7) -0.00029(7)
P1 0.0332(3) 0.0298(3) 0.0328(3) 0.0008(2) 0.0052(2) 0.0022(3)
P2 0.0282(3) 0.0332(3) 0.0328(3) -0.0028(3) 0.0041(2) 0.0007(2)
C4 0.0406(14) 0.0295(12) 0.0433(14) -0.0045(11) 0.0074(11) -0.0059(10)
C14 0.0444(14) 0.0304(12) 0.0355(13) 0.0013(10) 0.0060(11) 0.0041(11)
N1 0.0573(15) 0.0578(15) 0.0378(13) -0.0094(11) 0.0049(11) -0.0020(12)
C1 0.0379(13) 0.0357(13) 0.0347(13) -0.0010(11) 0.0079(10) 0.0008(11)
C32 0.0288(12) 0.0406(14) 0.0406(13) 0.0018(11) 0.0064(10) 0.0014(10)
C5 0.0362(13) 0.0355(13) 0.0404(14) -0.0028(11) 0.0021(11) -0.0074(11)
C26 0.0390(13) 0.0374(14) 0.0372(13) 0.0015(11) 0.0095(11) 0.0047(11)
C33 0.0400(14) 0.0544(17) 0.0390(14) 0.0014(12) 0.0057(11) 0.0036(12)
C8 0.0474(15) 0.0330(13) 0.0406(14) 0.0025(11) 0.0049(12) -0.0091(11)
C7 0.0472(15) 0.0409(15) 0.0449(15) -0.0035(12) 0.0163(12) -0.0160(12)
C6 0.0314(12) 0.0395(14) 0.0540(16) -0.0028(12) 0.0095(11) -0.0078(11)
C25 0.0607(18) 0.0380(15) 0.0497(16) -0.0020(13) 0.0062(14) 0.0039(13)
C3 0.0347(13) 0.0379(14) 0.0498(15) -0.0038(12) 0.0077(11) -0.0047(11)
C15 0.0501(16) 0.0408(15) 0.0447(15) -0.0051(12) 0.0007(12) 0.0100(12)
C10 0.0497(16) 0.0587(19) 0.0459(16) -0.0016(14) -0.0066(13) -0.0093(14)
C27 0.0505(16) 0.0537(17) 0.0404(15) -0.0044(13) 0.0093(12) -0.0006(14)
C20 0.0401(13) 0.0360(13) 0.0344(13) -0.0047(11) 0.0000(11) 0.0045(11)
C31 0.0408(15) 0.0588(18) 0.0555(17) 0.0031(14) 0.0154(13) 0.0052(13)
C2 0.0395(14) 0.0381(14) 0.0605(17) 0.0074(13) 0.0121(13) -0.0037(12)
C9 0.0616(19) 0.0370(15) 0.0635(19) -0.0111(14) 0.0140(15) 0.0026(14)
C34 0.0441(16) 0.080(2) 0.0414(16) 0.0089(15) 0.0005(12) 0.0022(16)
C16 0.0611(19) 0.0485(18) 0.063(2) -0.0050(15) -0.0175(16) 0.0133(15)
C37 0.0439(16) 0.0466(17) 0.0657(19) -0.0046(15) 0.0025(14) 0.0035(13)
C24 0.079(2) 0.0368(16) 0.070(2) -0.0092(15) 0.0025(18) 0.0113(16)
C29 0.085(2) 0.071(2) 0.0393(16) 0.0058(15) 0.0244(17) 0.0256(19)
C19 0.0664(19) 0.0601(19) 0.0404(15) 0.0011(14) 0.0155(14) 0.0093(16)
C21 0.0487(16) 0.0480(16) 0.0444(15) -0.0005(13) 0.0083(12) 0.0098(13)
C28 0.073(2) 0.069(2) 0.0394(16) -0.0085(15) 0.0074(15) 0.0045(18)
C23 0.078(2) 0.061(2) 0.061(2) -0.0212(17) 0.0055(18) 0.0269(18)
C12 0.079(2) 0.073(2) 0.060(2) -0.0098(17) 0.0369(18) -0.0239(19)
C22 0.072(2) 0.075(2) 0.0493(18) -0.0042(16) 0.0185(16) 0.0262(19)
C11 0.0365(15) 0.057(2) 0.097(3) -0.0048(18) 0.0120(16) 0.0001(14)
C13 0.080(2) 0.0508(18) 0.0517(18) 0.0166(15) -0.0031(16) -0.0035(17)
C35 0.0499(18) 0.075(2) 0.069(2) 0.0290(19) 0.0018(16) 0.0130(17)
C30 0.0581(19) 0.074(2) 0.061(2) 0.0155(17) 0.0323(17) 0.0190(17)
C18 0.113(3) 0.076(2) 0.0339(16) -0.0026(16) 0.0134(18) 0.010(2)
C36 0.0550(19) 0.0464(18) 0.096(3) 0.0130(18) 0.0082(19) 0.0143(15)
C17 0.099(3) 0.061(2) 0.0454(18) -0.0032(16) -0.0184(18) 0.011(2)
Cl2 0.1168(9) 0.0816(7) 0.0829(7) -0.0093(5) 0.0421(6) -0.0207(6)
Cl1 0.1151(10) 0.1096(9) 0.1248(11) -0.0498(8) 0.0569(8) -0.0262(8)
C38 0.083(3) 0.091(3) 0.071(2) -0.013(2) 0.031(2) -0.004(2)

loop_
_atom_type_symbol
_atom_type_description
_atom_type_scat_dispersion_real
_atom_type_scat_dispersion_imag
_atom_type_scat_source
C C 0.0033 0.0016 'International Tables Vol C Tables 4.2.6.8 and 6.1.1.4'
H H 0.0000 0.0000 'International Tables Vol C Tables 4.2.6.8 and 6.1.1.4'
Cl Cl 0.1484 0.1585 'International Tables Vol C Tables 4.2.6.8 and 6.1.1.4'
N N 0.0061 0.0033 'International Tables Vol C Tables 4.2.6.8 and 6.1.1.4'
P P 0.1023 0.0942 'International Tables Vol C Tables 4.2.6.8 and 6.1.1.4'
Ru Ru -1.2594 0.8363 'International Tables Vol C Tables 4.2.6.8 and 6.1.1.4'

loop_
_geom_angle_atom_site_label_1
_geom_angle_atom_site_label_2
_geom_angle_atom_site_label_3
_geom_angle
_geom_angle_site_symmetry_1
_geom_angle_site_symmetry_3
_geom_angle_publ_flag
P1 Ru1 P2 82.35(2) . . ?
P1 Ru1 C4 139.62(7) . . ?
P1 Ru1 C5 107.18(7) . . ?
P2 Ru1 C4 102.99(7) . . ?
P2 Ru1 C5 122.62(7) . . ?
C4 Ru1 C5 36.51(9) . . ?
C1 Ru1 P1 89.31(8) . . ?
C1 Ru1 P2 83.17(7) . . ?
C1 Ru1 C4 130.93(10) . . ?
C1 Ru1 C5 150.34(10) . . ?
C1 Ru1 C8 95.86(10) . . ?
C1 Ru1 C7 89.10(10) . . ?
C1 Ru1 C6 117.03(10) . . ?
C8 Ru1 P1 163.04(7) . . ?
C8 Ru1 P2 114.26(8) . . ?
C8 Ru1 C4 36.81(10) . . ?
C8 Ru1 C5 61.76(10) . . ?
C8 Ru1 C7 37.40(10) . . ?
C8 Ru1 C6 61.88(10) . . ?
C7 Ru1 P1 126.95(8) . . ?
C7 Ru1 P2 149.71(8) . . ?
C7 Ru1 C4 61.20(10) . . ?
C7 Ru1 C5 61.25(10) . . ?
C7 Ru1 C6 36.55(10) . . ?
C6 Ru1 P1 101.41(7) . . ?
C6 Ru1 P2 159.29(7) . . ?
C6 Ru1 C4 61.00(10) . . ?
C6 Ru1 C5 36.72(9) . . ?
C14 P1 Ru1 116.83(8) . . ?
C14 P1 C20 100.12(11) . . ?
C14 P1 C2 103.76(13) . . ?
C20 P1 Ru1 119.74(9) . . ?
C20 P1 C2 103.19(13) . . ?
C2 P1 Ru1 111.14(9) . . ?
C32 P2 Ru1 117.91(9) . . ?
C32 P2 C26 102.15(12) . . ?
C32 P2 C3 105.69(12) . . ?
C26 P2 Ru1 120.00(9) . . ?
C26 P2 C3 101.69(12) . . ?
C3 P2 Ru1 107.50(9) . . ?
C5 C4 Ru1 72.01(14) . . ?
C5 C4 C9 126.2(2) . . ?
C8 C4 Ru1 69.95(14) . . ?
C8 C4 C5 108.7(2) . . ?
C8 C4 C9 124.4(2) . . ?
C9 C4 Ru1 131.78(19) . . ?
C15 C14 P1 120.8(2) . . ?
C15 C14 C19 117.6(3) . . ?
C19 C14 P1 121.4(2) . . ?
N1 C1 Ru1 174.7(2) . . ?
C33 C32 P2 121.5(2) . . ?
C37 C32 P2 119.8(2) . . ?
C37 C32 C33 118.6(3) . . ?
C4 C5 Ru1 71.48(14) . . ?
C4 C5 C6 107.3(2) . . ?
C4 C5 C10 127.1(2) . . ?
C6 C5 Ru1 70.85(14) . . ?
C6 C5 C10 124.7(2) . . ?
C10 C5 Ru1 131.60(19) . . ?
C27 C26 P2 119.4(2) . . ?
C27 C26 C31 118.3(3) . . ?
C31 C26 P2 122.2(2) . . ?
C32 C33 H33 120.0 . . ?
C34 C33 C32 120.1(3) . . ?
C34 C33 H33 120.0 . . ?
C4 C8 Ru1 73.24(14) . . ?
C4 C8 C7 107.0(2) . . ?
C4 C8 C13 126.0(3) . . ?
C7 C8 Ru1 71.44(15) . . ?
C7 C8 C13 126.5(3) . . ?
C13 C8 Ru1 126.6(2) . . ?
C8 C7 Ru1 71.16(15) . . ?
C8 C7 C12 125.3(3) . . ?
C6 C7 Ru1 72.72(15) . . ?
C6 C7 C8 108.7(2) . . ?
C6 C7 C12 125.7(3) . . ?
C12 C7 Ru1 127.1(2) . . ?
C5 C6 Ru1 72.43(14) . . ?
C5 C6 C11 124.8(3) . . ?
C7 C6 Ru1 70.73(14) . . ?
C7 C6 C5 108.2(2) . . ?
C7 C6 C11 126.2(3) . . ?
C11 C6 Ru1 130.6(2) . . ?
C20 C25 H25 119.7 . . ?
C24 C25 H25 119.7 . . ?
C24 C25 C20 120.6(3) . . ?
P2 C3 H3A 110.3 . . ?
P2 C3 H3B 110.3 . . ?
H3A C3 H3B 108.5 . . ?
C2 C3 P2 107.29(18) . . ?
C2 C3 H3A 110.3 . . ?
C2 C3 H3B 110.3 . . ?
C14 C15 H15 119.3 . . ?
C14 C15 C16 121.4(3) . . ?
C16 C15 H15 119.3 . . ?
C5 C10 H10A 109.5 . . ?
C5 C10 H10B 109.5 . . ?
C5 C10 H10C 109.5 . . ?
H10A C10 H10B 109.5 . . ?
H10A C10 H10C 109.5 . . ?
H10B C10 H10C 109.5 . . ?
C26 C27 H27 119.5 . . ?
C26 C27 C28 121.0(3) . . ?
C28 C27 H27 119.5 . . ?
C25 C20 P1 120.8(2) . . ?
C21 C20 P1 120.4(2) . . ?
C21 C20 C25 118.6(3) . . ?
C26 C31 H31 120.0 . . ?
C30 C31 C26 120.1(3) . . ?
C30 C31 H31 120.0 . . ?
P1 C2 H2A 109.5 . . ?
P1 C2 H2B 109.5 . . ?
C3 C2 P1 110.63(18) . . ?
C3 C2 H2A 109.5 . . ?
C3 C2 H2B 109.5 . . ?
H2A C2 H2B 108.1 . . ?
C4 C9 H9A 109.5 . . ?
C4 C9 H9B 109.5 . . ?
C4 C9 H9C 109.5 . . ?
H9A C9 H9B 109.5 . . ?
H9A C9 H9C 109.5 . . ?
H9B C9 H9C 109.5 . . ?
C33 C34 H34 119.7 . . ?
C35 C34 C33 120.5(3) . . ?
C35 C34 H34 119.7 . . ?
C15 C16 H16 120.2 . . ?
C17 C16 C15 119.5(3) . . ?
C17 C16 H16 120.2 . . ?
C32 C37 H37 119.6 . . ?
C36 C37 C32 120.8(3) . . ?
C36 C37 H37 119.6 . . ?
C25 C24 H24 120.0 . . ?
C23 C24 C25 120.1(3) . . ?
C23 C24 H24 120.0 . . ?
C28 C29 H29 120.1 . . ?
C28 C29 C30 119.8(3) . . ?
C30 C29 H29 120.1 . . ?
C14 C19 H19 119.8 . . ?
C18 C19 C14 120.5(3) . . ?
C18 C19 H19 119.8 . . ?
C20 C21 H21 119.9 . . ?
C20 C21 C22 120.3(3) . . ?
C22 C21 H21 119.9 . . ?
C27 C28 H28 120.0 . . ?
C29 C28 C27 119.9(3) . . ?
C29 C28 H28 120.0 . . ?
C24 C23 H23 120.0 . . ?
C24 C23 C22 120.0(3) . . ?
C22 C23 H23 120.0 . . ?
C7 C12 H12A 109.5 . . ?
C7 C12 H12B 109.5 . . ?
C7 C12 H12C 109.5 . . ?
H12A C12 H12B 109.5 . . ?
H12A C12 H12C 109.5 . . ?
H12B C12 H12C 109.5 . . ?
C21 C22 H22 119.8 . . ?
C23 C22 C21 120.3(3) . . ?
C23 C22 H22 119.8 . . ?
C6 C11 H11A 109.5 . . ?
C6 C11 H11B 109.5 . . ?
C6 C11 H11C 109.5 . . ?
H11A C11 H11B 109.5 . . ?
H11A C11 H11C 109.5 . . ?
H11B C11 H11C 109.5 . . ?
C8 C13 H13A 109.5 . . ?
C8 C13 H13B 109.5 . . ?
C8 C13 H13C 109.5 . . ?
H13A C13 H13B 109.5 . . ?
H13A C13 H13C 109.5 . . ?
H13B C13 H13C 109.5 . . ?
C34 C35 H35 119.8 . . ?
C34 C35 C36 120.4(3) . . ?
C36 C35 H35 119.8 . . ?
C31 C30 H30 119.6 . . ?
C29 C30 C31 120.8(3) . . ?
C29 C30 H30 119.6 . . ?
C19 C18 H18 119.7 . . ?
C17 C18 C19 120.6(3) . . ?
C17 C18 H18 119.7 . . ?
C37 C36 H36 120.2 . . ?
C35 C36 C37 119.5(3) . . ?
C35 C36 H36 120.2 . . ?
C16 C17 H17 119.8 . . ?
C18 C17 C16 120.4(3) . . ?
C18 C17 H17 119.8 . . ?
Cl2 C38 H38A 109.0 . . ?
Cl2 C38 H38B 109.0 . . ?
Cl1 C38 Cl2 113.0(2) . . ?
Cl1 C38 H38A 109.0 . . ?
Cl1 C38 H38B 109.0 . . ?
H38A C38 H38B 107.8 . . ?

loop_
_geom_bond_atom_site_label_1
_geom_bond_atom_site_label_2
_geom_bond_distance
_geom_bond_site_symmetry_2
_geom_bond_publ_flag
Ru1 P1 2.2738(9) . ?
Ru1 P2 2.2752(10) . ?
Ru1 C4 2.277(2) . ?
Ru1 C1 2.000(3) . ?
Ru1 C5 2.284(2) . ?
Ru1 C8 2.234(3) . ?
Ru1 C7 2.238(3) . ?
Ru1 C6 2.264(3) . ?
P1 C14 1.828(3) . ?
P1 C20 1.841(3) . ?
P1 C2 1.856(3) . ?
P2 C32 1.827(3) . ?
P2 C26 1.836(3) . ?
P2 C3 1.840(3) . ?
C4 C5 1.429(4) . ?
C4 C8 1.425(4) . ?
C4 C9 1.503(4) . ?
C14 C15 1.391(4) . ?
C14 C19 1.392(4) . ?
N1 C1 1.149(3) . ?
C32 C33 1.392(4) . ?
C32 C37 1.391(4) . ?
C5 C6 1.432(4) . ?
C5 C10 1.503(4) . ?
C26 C27 1.382(4) . ?
C26 C31 1.390(4) . ?
C33 H33 0.9300 . ?
C33 C34 1.386(4) . ?
C8 C7 1.434(4) . ?
C8 C13 1.495(4) . ?
C7 C6 1.412(4) . ?
C7 C12 1.502(4) . ?
C6 C11 1.503(4) . ?
C25 H25 0.9300 . ?
C25 C20 1.395(4) . ?
C25 C24 1.378(4) . ?
C3 H3A 0.9700 . ?
C3 H3B 0.9700 . ?
C3 C2 1.523(4) . ?
C15 H15 0.9300 . ?
C15 C16 1.391(4) . ?
C10 H10A 0.9600 . ?
C10 H10B 0.9600 . ?
C10 H10C 0.9600 . ?
C27 H27 0.9300 . ?
C27 C28 1.386(4) . ?
C20 C21 1.376(4) . ?
C31 H31 0.9300 . ?
C31 C30 1.382(4) . ?
C2 H2A 0.9700 . ?
C2 H2B 0.9700 . ?
C9 H9A 0.9600 . ?
C9 H9B 0.9600 . ?
C9 H9C 0.9600 . ?
C34 H34 0.9300 . ?
C34 C35 1.368(5) . ?
C16 H16 0.9300 . ?
C16 C17 1.365(5) . ?
C37 H37 0.9300 . ?
C37 C36 1.387(4) . ?
C24 H24 0.9300 . ?
C24 C23 1.369(5) . ?
C29 H29 0.9300 . ?
C29 C28 1.366(5) . ?
C29 C30 1.369(5) . ?
C19 H19 0.9300 . ?
C19 C18 1.388(5) . ?
C21 H21 0.9300 . ?
C21 C22 1.389(4) . ?
C28 H28 0.9300 . ?
C23 H23 0.9300 . ?
C23 C22 1.371(5) . ?
C12 H12A 0.9600 . ?
C12 H12B 0.9600 . ?
C12 H12C 0.9600 . ?
C22 H22 0.9300 . ?
C11 H11A 0.9600 . ?
C11 H11B 0.9600 . ?
C11 H11C 0.9600 . ?
C13 H13A 0.9600 . ?
C13 H13B 0.9600 . ?
C13 H13C 0.9600 . ?
C35 H35 0.9300 . ?
C35 C36 1.376(5) . ?
C30 H30 0.9300 . ?
C18 H18 0.9300 . ?
C18 C17 1.361(6) . ?
C36 H36 0.9300 . ?
C17 H17 0.9300 . ?
Cl2 C38 1.743(4) . ?
Cl1 C38 1.706(4) . ?
C38 H38A 0.9700 . ?
C38 H38B 0.9700 . ?

loop_
_geom_torsion_atom_site_label_1
_geom_torsion_atom_site_label_2
_geom_torsion_atom_site_label_3
_geom_torsion_atom_site_label_4
_geom_torsion
_geom_torsion_site_symmetry_1
_geom_torsion_site_symmetry_2
_geom_torsion_site_symmetry_3
_geom_torsion_site_symmetry_4
_geom_torsion_publ_flag
Ru1 P1 C14 C15 -94.9(2) . . . . ?
Ru1 P1 C14 C19 79.3(2) . . . . ?
Ru1 P1 C20 C25 -172.73(19) . . . . ?
Ru1 P1 C20 C21 10.3(3) . . . . ?
Ru1 P1 C2 C3 17.4(2) . . . . ?
Ru1 P2 C32 C33 89.6(2) . . . . ?
Ru1 P2 C32 C37 -85.4(2) . . . . ?
Ru1 P2 C26 C27 7.3(3) . . . . ?
Ru1 P2 C26 C31 -171.2(2) . . . . ?
Ru1 P2 C3 C2 50.3(2) . . . . ?
Ru1 C4 C5 C6 62.19(17) . . . . ?
Ru1 C4 C5 C10 -128.6(3) . . . . ?
Ru1 C4 C8 C7 -63.90(17) . . . . ?
Ru1 C4 C8 C13 123.4(3) . . . . ?
Ru1 C5 C6 C7 62.06(18) . . . . ?
Ru1 C5 C6 C11 -127.7(3) . . . . ?
Ru1 C8 C7 C6 -63.45(18) . . . . ?
Ru1 C8 C7 C12 122.7(3) . . . . ?
Ru1 C7 C6 C5 -63.15(18) . . . . ?
Ru1 C7 C6 C11 126.8(3) . . . . ?
P1 C14 C15 C16 173.7(2) . . . . ?
P1 C14 C19 C18 -175.2(3) . . . . ?
P1 C20 C21 C22 177.3(2) . . . . ?
P2 C32 C33 C34 -175.5(2) . . . . ?
P2 C32 C37 C36 174.0(3) . . . . ?
P2 C26 C27 C28 179.2(2) . . . . ?
P2 C26 C31 C30 178.6(2) . . . . ?
P2 C3 C2 P1 -41.8(2) . . . . ?
C4 C5 C6 Ru1 -62.60(17) . . . . ?
C4 C5 C6 C7 -0.5(3) . . . . ?
C4 C5 C6 C11 169.7(3) . . . . ?
C4 C8 C7 Ru1 65.11(17) . . . . ?
C4 C8 C7 C6 1.7(3) . . . . ?
C4 C8 C7 C12 -172.2(3) . . . . ?
C14 P1 C20 C25 58.2(2) . . . . ?
C14 P1 C20 C21 -118.8(2) . . . . ?
C14 P1 C2 C3 143.8(2) . . . . ?
C14 C15 C16 C17 2.2(5) . . . . ?
C14 C19 C18 C17 0.8(6) . . . . ?
C32 P2 C26 C27 -125.3(2) . . . . ?
C32 P2 C26 C31 56.2(3) . . . . ?
C32 P2 C3 C2 177.10(18) . . . . ?
C32 C33 C34 C35 1.5(5) . . . . ?
C32 C37 C36 C35 1.7(5) . . . . ?
C5 C4 C8 Ru1 61.91(18) . . . . ?
C5 C4 C8 C7 -2.0(3) . . . . ?
C5 C4 C8 C13 -174.7(3) . . . . ?
C26 P2 C32 C33 -136.5(2) . . . . ?
C26 P2 C32 C37 48.5(2) . . . . ?
C26 P2 C3 C2 -76.6(2) . . . . ?
C26 C27 C28 C29 3.2(5) . . . . ?
C26 C31 C30 C29 1.2(5) . . . . ?
C33 C32 C37 C36 -1.1(4) . . . . ?
C33 C34 C35 C36 -0.9(5) . . . . ?
C8 C4 C5 Ru1 -60.61(17) . . . . ?
C8 C4 C5 C6 1.6(3) . . . . ?
C8 C4 C5 C10 170.7(3) . . . . ?
C8 C7 C6 Ru1 62.45(18) . . . . ?
C8 C7 C6 C5 -0.7(3) . . . . ?
C8 C7 C6 C11 -170.8(3) . . . . ?
C25 C20 C21 C22 0.3(4) . . . . ?
C25 C24 C23 C22 0.6(6) . . . . ?
C3 P2 C32 C33 -30.5(2) . . . . ?
C3 P2 C32 C37 154.5(2) . . . . ?
C3 P2 C26 C27 125.6(2) . . . . ?
C3 P2 C26 C31 -52.9(3) . . . . ?
C15 C14 C19 C18 -0.7(5) . . . . ?
C15 C16 C17 C18 -2.1(6) . . . . ?
C10 C5 C6 Ru1 127.9(3) . . . . ?
C10 C5 C6 C7 -170.0(2) . . . . ?
C10 C5 C6 C11 0.2(4) . . . . ?
C27 C26 C31 C30 0.1(4) . . . . ?
C20 P1 C14 C15 36.0(2) . . . . ?
C20 P1 C14 C19 -149.8(2) . . . . ?
C20 P1 C2 C3 -112.1(2) . . . . ?
C20 C25 C24 C23 0.1(5) . . . . ?
C20 C21 C22 C23 0.4(5) . . . . ?
C31 C26 C27 C28 -2.3(4) . . . . ?
C2 P1 C14 C15 142.4(2) . . . . ?
C2 P1 C14 C19 -43.4(3) . . . . ?
C2 P1 C20 C25 -48.6(2) . . . . ?
C2 P1 C20 C21 134.4(2) . . . . ?
C9 C4 C5 Ru1 129.1(3) . . . . ?
C9 C4 C5 C6 -168.7(3) . . . . ?
C9 C4 C5 C10 0.4(4) . . . . ?
C9 C4 C8 Ru1 -127.6(3) . . . . ?
C9 C4 C8 C7 168.5(2) . . . . ?
C9 C4 C8 C13 -4.2(4) . . . . ?
C34 C35 C36 C37 -0.7(5) . . . . ?
C37 C32 C33 C34 -0.5(4) . . . . ?
C24 C25 C20 P1 -177.6(2) . . . . ?
C24 C25 C20 C21 -0.6(4) . . . . ?
C24 C23 C22 C21 -0.9(6) . . . . ?
C19 C14 C15 C16 -0.7(4) . . . . ?
C19 C18 C17 C16 0.7(6) . . . . ?
C28 C29 C30 C31 -0.4(5) . . . . ?
C12 C7 C6 Ru1 -123.7(3) . . . . ?
C12 C7 C6 C5 173.2(3) . . . . ?
C12 C7 C6 C11 3.1(4) . . . . ?
C13 C8 C7 Ru1 -122.2(3) . . . . ?
C13 C8 C7 C6 174.3(3) . . . . ?
C13 C8 C7 C12 0.4(4) . . . . ?
C30 C29 C28 C27 -1.9(5) . . . . ?
